data_7221079
loop_
_publ_author_name
'Sinclair, D.C.'
'Skakle, J.M.S.'
'Marinou, E.'

_publ_section_title
;
 The crystal structure of a new oxide ion conductor Na Bi3 V2 O10 and
 oxide ion conductivity in Pb2 Bi2 V2 O10
;
_journal_name_full 'Journal of Materials Chemistry'
_journal_page_first 2617
_journal_page_last 2621
_journal_volume 9
_journal_year 1999
_chemical_formula_sum 'Bi3 Na O10 V2'
_chemical_name_systematic 'Na Bi3 V2 O10'
_space_group_IT_number 1
_symmetry_space_group_name_Hall 'P 1'
_symmetry_space_group_name_H-M 'P 1'
_cell_angle_alpha 113.328
_cell_angle_beta 84.479
_cell_angle_gamma 112.249
_cell_formula_units_Z 1
_cell_length_a 7.0613
_cell_length_b 7.2086
_cell_length_c 5.5343
_cell_volume 238.940
_citation_journal_id_ASTM JMACEP
_cod_data_source_file Sinclair_JMACEP_1999_134.cif
_cod_data_source_block Bi3Na1O10V2
_cod_original_cell_volume 238.9404
_cod_original_formula_sum 'Bi3 Na1 O10 V2'
_cod_database_code 7221079

loop_
_symmetry_equiv_pos_as_xyz
x,y,z

loop_
_atom_site_label
_atom_site_type_symbol
_atom_site_fract_x
_atom_site_fract_y
_atom_site_fract_z
_atom_site_occupancy
_atom_site_U_iso_or_equiv
Bi2 Bi+3 0.8529 0.2718 0.6059 1 0.0
O3 O-2 0.33 0.793 0.323 1 0.0
Bi3 Bi+3 0.999 0.995 0.994 1 0.0
O7 O-2 0.908 0.642 0.528 1 0.0
O9 O-2 0.716 0.949 0.169 1 0.0
V1 V+5 0.0816 0.6136 0.2632 1 0.0
O2 O-2 0.424 0.573 0.78 1 0.0
O6 O-2 0.553 0.242 0.805 1 0.0
O1 O-2 0.005 0.332 0.103 1 0.0
Na1 Na+1 0.47 0.925 0.885 1 0.0
O4 O-2 0.115 0.092 0.46 1 0.0
O5 O-2 0.985 0.678 0.058 1 0.0
V2 V+5 0.3906 0.31 0.5927 1 0.0
Bi1 Bi+3 0.6188 0.665 0.252 1 0.0
O8 O-2 0.444 0.255 0.309 1 0.0
O10 O-2 0.714 0.972 0.664 1 0.0
